data_4326338
loop_
_publ_author_name
'Sabuj Kundu'
'William W. Brennessel'
'William D. Jones'

_publ_contact_author_address 'Department of Chemistry, University of Rochester, Rochester, New York 14627'
_publ_contact_author_email jones@chem.rochester.edu
_publ_contact_author_name 'William D. Jones'
_publ_section_title
;
 Synthesis and Reactivity of New Ni, Pd, and Pt
 2,6-Bis(di-tert-butylphosphinito)pyridine Pincer Complexes
;
_journal_name_full 'Inorganic Chemistry'
_journal_page_first 9443
_journal_page_last 9453
_journal_paper_doi 10.1021/ic201102v
_journal_volume 50
_journal_year 2011
_chemical_formula_moiety 'C21 H40 Cl N O2 P2 Pt'
_chemical_formula_sum 'C21 H40 Cl N O2 P2 Pt'
_chemical_formula_weight 631.02
_chemical_name_common jonsk41
_chemical_name_systematic
; 
 Pt(H-PONOP)Cl 
;
_space_group_IT_number 2
_symmetry_cell_setting triclinic
_symmetry_space_group_name_Hall '-P 1'
_symmetry_space_group_name_H-M 'P -1'
_atom_sites_solution_hydrogens geom
_atom_sites_solution_primary direct
_atom_sites_solution_secondary difmap
_audit_creation_method SHELXL-97
_cell_angle_alpha 100.917(1)
_cell_angle_beta 95.324(1)
_cell_angle_gamma 103.052(1)
_cell_formula_units_Z 2
_cell_length_a 8.2801(6)
_cell_length_b 11.9068(8)
_cell_length_c 13.3136(9)
_cell_measurement_reflns_used 3923
_cell_measurement_temperature 100.0(1)
_cell_measurement_theta_max 37.27
_cell_measurement_theta_min 2.63
_cell_volume 1242.86(15)
_computing_cell_refinement 'SAINT (Bruker, 2009)'
_computing_data_collection 'APEX2 (Bruker, 2010)'
_computing_data_reduction 'SAINT (Bruker, 2009)'
_computing_molecular_graphics 'SHELXTL (Sheldrick, 2008)'
_computing_publication_material 'SHELXTL (Sheldrick, 2008)'
_computing_structure_refinement 'SHELXL-97 (Sheldrick, 2008)'
_computing_structure_solution 'SIR97 (Altomare et al., 1999)'
_diffrn_ambient_temperature 100.0(1)
_diffrn_measured_fraction_theta_full 0.989
_diffrn_measured_fraction_theta_max 0.989
_diffrn_measurement_device_type 'Bruker SMART APEX II CCD Platform'
_diffrn_measurement_method 'area detector, \w scans per \f'
_diffrn_radiation_monochromator graphite
_diffrn_radiation_source 'fine-focus sealed tube'
_diffrn_radiation_type MoK\a
_diffrn_radiation_wavelength 0.71073
_diffrn_reflns_av_R_equivalents 0.0486
_diffrn_reflns_av_sigmaI/netI 0.0487
_diffrn_reflns_limit_h_max 13
_diffrn_reflns_limit_h_min -13
_diffrn_reflns_limit_k_max 19
_diffrn_reflns_limit_k_min -19
_diffrn_reflns_limit_l_max 22
_diffrn_reflns_limit_l_min -22
_diffrn_reflns_number 42983
_diffrn_reflns_theta_full 36.32
_diffrn_reflns_theta_max 36.32
_diffrn_reflns_theta_min 1.80
_diffrn_standards_number 0
_exptl_absorpt_coefficient_mu 5.898
_exptl_absorpt_correction_T_max 0.4923
_exptl_absorpt_correction_T_min 0.2890
_exptl_absorpt_correction_type multi-scan
_exptl_absorpt_process_details 'SADABS (Sheldrick, 2008)'
_exptl_crystal_colour 'pale orange'
_exptl_crystal_density_diffrn 1.686
_exptl_crystal_description plate
_exptl_crystal_F_000 628
_exptl_crystal_size_max 0.28
_exptl_crystal_size_mid 0.24
_exptl_crystal_size_min 0.14
_refine_diff_density_max 6.144
_refine_diff_density_min -4.761
_refine_diff_density_rms 0.201
_refine_ls_extinction_method none
_refine_ls_goodness_of_fit_ref 1.061
_refine_ls_hydrogen_treatment constr
_refine_ls_matrix_type full
_refine_ls_number_parameters 327
_refine_ls_number_reflns 11902
_refine_ls_number_restraints 136
_refine_ls_restrained_S_all 1.059
_refine_ls_R_factor_all 0.0632
_refine_ls_R_factor_gt 0.0430
_refine_ls_shift/su_max 0.000
_refine_ls_shift/su_mean 0.000
_refine_ls_structure_factor_coef Fsqd
_refine_ls_weighting_details 'calc w=1/[\s^2^(Fo^2^)+(0.0075P)^2^+5.7672P] where P=(Fo^2^+2Fc^2^)/3'
_refine_ls_weighting_scheme calc
_refine_ls_wR_factor_gt 0.0770
_refine_ls_wR_factor_ref 0.0857
_reflns_number_gt 9350
_reflns_number_total 11902
_reflns_threshold_expression >2sigma(I)
_cod_data_source_file ic201102v_si_002_07.cif
_cod_data_source_block jonsk41_4c
_cod_database_code 4326338

loop_
_symmetry_equiv_pos_as_xyz
'x, y, z'
'-x, -y, -z'

loop_
_atom_site_label
_atom_site_type_symbol
_atom_site_fract_x
_atom_site_fract_y
_atom_site_fract_z
_atom_site_U_iso_or_equiv
_atom_site_adp_type
_atom_site_occupancy
_atom_site_symmetry_multiplicity
_atom_site_calc_flag
_atom_site_refinement_flags
_atom_site_disorder_assembly
_atom_site_disorder_group
Pt1 Pt -0.027770(17) 0.266348(14) 0.225894(10) 0.02340(4) Uani 1 1 d D . .
Cl1 Cl -0.18326(14) 0.27594(11) 0.07426(8) 0.0384(2) Uani 1 1 d . A .
O1 O 0.2852(4) 0.4396(3) 0.3553(2) 0.0309(6) Uani 1 1 d D . .
O2 O -0.0816(3) 0.0812(3) 0.3595(2) 0.0283(6) Uani 1 1 d D . .
N1 N 0.1065(5) 0.2592(3) 0.3555(3) 0.0371(9) Uani 1 1 d . A .
C1 C 0.2451(4) 0.3460(3) 0.4036(2) 0.0209(6) Uani 1 1 d . A .
C2 C 0.3403(5) 0.3458(4) 0.4892(3) 0.0282(8) Uani 1 1 d . . .
H2 H 0.4333 0.4111 0.5171 0.034 Uiso 1 1 calc R A .
C3 C 0.3047(5) 0.2451(4) 0.5433(3) 0.0375(10) Uani 1 1 d . A .
H3A H 0.2930 0.2754 0.6161 0.045 Uiso 1 1 calc R . .
H3B H 0.3997 0.2073 0.5430 0.045 Uiso 1 1 calc R . .
C4 C 0.1467(5) 0.1551(4) 0.4911(3) 0.0306(8) Uani 1 1 d . . .
H4 H 0.1064 0.0889 0.5201 0.037 Uiso 1 1 calc R A .
C5 C 0.0627(4) 0.1661(3) 0.4054(3) 0.0223(6) Uani 1 1 d . A .
P1 P 0.1664(11) 0.4420(6) 0.2505(7) 0.02131(18) Uani 0.488(5) 1 d PD A 1
C6 C 0.0850(14) 0.5747(14) 0.2864(9) 0.0437(12) Uani 0.488(5) 1 d PD A 1
C7 C -0.0477(18) 0.5487(15) 0.3576(9) 0.065(3) Uani 0.488(5) 1 d PD A 1
H7A H 0.0028 0.5286 0.4192 0.098 Uiso 0.488(5) 1 calc PR A 1
H7B H -0.1400 0.4823 0.3209 0.098 Uiso 0.488(5) 1 calc PR A 1
H7C H -0.0905 0.6186 0.3783 0.098 Uiso 0.488(5) 1 calc PR A 1
C8 C 0.0010(15) 0.6030(11) 0.1886(7) 0.0437(12) Uani 0.488(5) 1 d PD A 1
H8A H -0.0874 0.5340 0.1517 0.066 Uiso 0.488(5) 1 calc PR A 1
H8B H 0.0850 0.6228 0.1433 0.066 Uiso 0.488(5) 1 calc PR A 1
H8C H -0.0479 0.6702 0.2088 0.066 Uiso 0.488(5) 1 calc PR A 1
C9 C 0.226(3) 0.683(3) 0.3421(19) 0.062(3) Uani 0.488(5) 1 d PD A 1
H9A H 0.1806 0.7350 0.3923 0.093 Uiso 0.488(5) 1 calc PR A 1
H9B H 0.2719 0.7268 0.2914 0.093 Uiso 0.488(5) 1 calc PR A 1
H9C H 0.3148 0.6574 0.3781 0.093 Uiso 0.488(5) 1 calc PR A 1
C10 C 0.3203(15) 0.4640(8) 0.1590(7) 0.0229(8) Uani 0.488(5) 1 d PD A 1
C11 C 0.3424(11) 0.3411(7) 0.1119(7) 0.0335(13) Uani 0.488(5) 1 d PD A 1
H11A H 0.4304 0.3491 0.0675 0.050 Uiso 0.488(5) 1 calc PR A 1
H11B H 0.2368 0.2926 0.0708 0.050 Uiso 0.488(5) 1 calc PR A 1
H11C H 0.3740 0.3033 0.1674 0.050 Uiso 0.488(5) 1 calc PR A 1
C12 C 0.2499(11) 0.5147(8) 0.0717(6) 0.0333(12) Uani 0.488(5) 1 d PD A 1
H12A H 0.3259 0.5178 0.0195 0.050 Uiso 0.488(5) 1 calc PR A 1
H12B H 0.2394 0.5945 0.0999 0.050 Uiso 0.488(5) 1 calc PR A 1
H12C H 0.1396 0.4641 0.0399 0.050 Uiso 0.488(5) 1 calc PR A 1
C13 C 0.493(2) 0.5418(10) 0.2102(11) 0.044(3) Uani 0.488(5) 1 d PD A 1
H13A H 0.5402 0.5052 0.2622 0.066 Uiso 0.488(5) 1 calc PR A 1
H13B H 0.4826 0.6200 0.2435 0.066 Uiso 0.488(5) 1 calc PR A 1
H13C H 0.5680 0.5498 0.1576 0.066 Uiso 0.488(5) 1 calc PR A 1
P1' P 0.1655(11) 0.4423(6) 0.2515(7) 0.02131(18) Uani 0.512(5) 1 d PD A 5
C6' C 0.0963(14) 0.5766(13) 0.3000(8) 0.0437(12) Uani 0.512(5) 1 d PD A 5
C7' C 0.0225(17) 0.5491(14) 0.3966(8) 0.065(3) Uani 0.512(5) 1 d PD A 5
H7D H 0.1079 0.5321 0.4435 0.098 Uiso 0.512(5) 1 calc PR A 5
H7E H -0.0736 0.4802 0.3764 0.098 Uiso 0.512(5) 1 calc PR A 5
H7F H -0.0139 0.6172 0.4316 0.098 Uiso 0.512(5) 1 calc PR A 5
C8' C -0.0407(14) 0.5883(11) 0.2195(7) 0.0437(12) Uani 0.512(5) 1 d PD A 5
H8D H -0.0906 0.6519 0.2492 0.066 Uiso 0.512(5) 1 calc PR A 5
H8E H -0.1274 0.5138 0.1993 0.066 Uiso 0.512(5) 1 calc PR A 5
H8F H 0.0086 0.6066 0.1585 0.066 Uiso 0.512(5) 1 calc PR A 5
C9' C 0.236(3) 0.692(3) 0.3300(19) 0.062(3) Uani 0.512(5) 1 d PD A 5
H9D H 0.2941 0.7035 0.2704 0.093 Uiso 0.512(5) 1 calc PR A 5
H9E H 0.3159 0.6878 0.3873 0.093 Uiso 0.512(5) 1 calc PR A 5
H9F H 0.1866 0.7589 0.3513 0.093 Uiso 0.512(5) 1 calc PR A 5
C10' C 0.3172(14) 0.4522(8) 0.1588(7) 0.0229(8) Uani 0.512(5) 1 d PD A 5
C11' C 0.3883(11) 0.3457(7) 0.1658(7) 0.0335(13) Uani 0.512(5) 1 d PD A 5
H11D H 0.4614 0.3355 0.1127 0.050 Uiso 0.512(5) 1 calc PR A 5
H11E H 0.2962 0.2746 0.1549 0.050 Uiso 0.512(5) 1 calc PR A 5
H11F H 0.4530 0.3586 0.2343 0.050 Uiso 0.512(5) 1 calc PR A 5
C12' C 0.2245(11) 0.4356(8) 0.0506(5) 0.0333(12) Uani 0.512(5) 1 d PD A 5
H12D H 0.1777 0.5035 0.0467 0.050 Uiso 0.512(5) 1 calc PR A 5
H12E H 0.1337 0.3633 0.0354 0.050 Uiso 0.512(5) 1 calc PR A 5
H12F H 0.3025 0.4292 0.0000 0.050 Uiso 0.512(5) 1 calc PR A 5
C13' C 0.458(2) 0.5650(9) 0.1897(11) 0.044(3) Uani 0.512(5) 1 d PD A 5
H13D H 0.5456 0.5590 0.1460 0.066 Uiso 0.512(5) 1 calc PR A 5
H13E H 0.5045 0.5760 0.2622 0.066 Uiso 0.512(5) 1 calc PR A 5
H13F H 0.4130 0.6325 0.1807 0.066 Uiso 0.512(5) 1 calc PR A 5
P2 P -0.1831(6) 0.0937(4) 0.2525(4) 0.0268(3) Uani 0.645(9) 1 d PD A 1
C14 C -0.3856(7) 0.1096(6) 0.2955(5) 0.0236(12) Uani 0.645(9) 1 d PD A 1
C15 C -0.3581(10) 0.2362(7) 0.3567(6) 0.0376(15) Uani 0.645(9) 1 d PD A 1
H15A H -0.4606 0.2457 0.3850 0.056 Uiso 0.645(9) 1 calc PR A 1
H15B H -0.3303 0.2912 0.3110 0.056 Uiso 0.645(9) 1 calc PR A 1
H15C H -0.2659 0.2529 0.4134 0.056 Uiso 0.645(9) 1 calc PR A 1
C16 C -0.5198(9) 0.0869(8) 0.2017(6) 0.0364(18) Uani 0.645(9) 1 d PD A 1
H16A H -0.5459 0.0035 0.1664 0.055 Uiso 0.645(9) 1 calc PR A 1
H16B H -0.4781 0.1365 0.1540 0.055 Uiso 0.645(9) 1 calc PR A 1
H16C H -0.6213 0.1062 0.2246 0.055 Uiso 0.645(9) 1 calc PR A 1
C17 C -0.4435(11) 0.0234(8) 0.3647(6) 0.039(2) Uani 0.645(9) 1 d PD A 1
H17A H -0.5539 0.0294 0.3825 0.058 Uiso 0.645(9) 1 calc PR A 1
H17B H -0.3631 0.0431 0.4281 0.058 Uiso 0.645(9) 1 calc PR A 1
H17C H -0.4504 -0.0574 0.3279 0.058 Uiso 0.645(9) 1 calc PR A 1
C18 C -0.181(2) -0.0451(10) 0.1630(9) 0.035(2) Uani 0.645(9) 1 d PD A 1
C19 C 0.0062(19) -0.043(3) 0.165(2) 0.051(2) Uani 0.645(9) 1 d PD A 1
H19A H 0.0194 -0.1063 0.1104 0.076 Uiso 0.645(9) 1 calc PR A 1
H19B H 0.0505 -0.0542 0.2324 0.076 Uiso 0.645(9) 1 calc PR A 1
H19C H 0.0677 0.0335 0.1544 0.076 Uiso 0.645(9) 1 calc PR A 1
C20 C -0.2530(18) -0.0328(10) 0.0568(8) 0.044(3) Uani 0.645(9) 1 d PD A 1
H20A H -0.1949 0.0432 0.0436 0.067 Uiso 0.645(9) 1 calc PR A 1
H20B H -0.3727 -0.0367 0.0552 0.067 Uiso 0.645(9) 1 calc PR A 1
H20C H -0.2377 -0.0971 0.0035 0.067 Uiso 0.645(9) 1 calc PR A 1
C21 C -0.273(3) -0.161(2) 0.1877(16) 0.043(3) Uani 0.645(9) 1 d PD A 1
H21A H -0.3931 -0.1648 0.1828 0.065 Uiso 0.645(9) 1 calc PR A 1
H21B H -0.2303 -0.1643 0.2579 0.065 Uiso 0.645(9) 1 calc PR A 1
H21C H -0.2549 -0.2275 0.1382 0.065 Uiso 0.645(9) 1 calc PR A 1
P2' P -0.1783(11) 0.0906(7) 0.2496(8) 0.0268(3) Uani 0.355(9) 1 d PD A 5
C14' C -0.3986(14) 0.0655(10) 0.2763(9) 0.0236(12) Uani 0.355(9) 1 d PD A 5
C15' C -0.395(2) 0.1887(11) 0.3386(11) 0.0376(15) Uani 0.355(9) 1 d PD A 5
H15D H -0.5066 0.1899 0.3570 0.056 Uiso 0.355(9) 1 calc PR A 5
H15E H -0.3618 0.2474 0.2969 0.056 Uiso 0.355(9) 1 calc PR A 5
H15F H -0.3142 0.2076 0.4017 0.056 Uiso 0.355(9) 1 calc PR A 5
C16' C -0.5143(19) 0.0424(14) 0.1738(10) 0.0364(18) Uani 0.355(9) 1 d PD A 5
H16D H -0.5189 -0.0364 0.1334 0.055 Uiso 0.355(9) 1 calc PR A 5
H16E H -0.4708 0.1019 0.1348 0.055 Uiso 0.355(9) 1 calc PR A 5
H16F H -0.6270 0.0469 0.1878 0.055 Uiso 0.355(9) 1 calc PR A 5
C17' C -0.465(2) -0.0267(13) 0.3385(12) 0.039(2) Uani 0.355(9) 1 d PD A 5
H17D H -0.5702 -0.0150 0.3612 0.058 Uiso 0.355(9) 1 calc PR A 5
H17E H -0.3823 -0.0179 0.3991 0.058 Uiso 0.355(9) 1 calc PR A 5
H17F H -0.4840 -0.1060 0.2951 0.058 Uiso 0.355(9) 1 calc PR A 5
C18' C -0.155(4) -0.0433(19) 0.1609(17) 0.035(2) Uani 0.355(9) 1 d PD A 5
C19' C 0.033(4) -0.038(6) 0.178(4) 0.051(2) Uani 0.355(9) 1 d PD A 5
H19D H 0.0685 -0.0362 0.2503 0.076 Uiso 0.355(9) 1 calc PR A 5
H19E H 0.0964 0.0341 0.1595 0.076 Uiso 0.355(9) 1 calc PR A 5
H19F H 0.0547 -0.1071 0.1337 0.076 Uiso 0.355(9) 1 calc PR A 5
C20' C -0.212(4) -0.059(2) 0.0450(17) 0.044(3) Uani 0.355(9) 1 d PD A 5
H20D H -0.1751 -0.1249 0.0062 0.067 Uiso 0.355(9) 1 calc PR A 5
H20E H -0.1622 0.0137 0.0227 0.067 Uiso 0.355(9) 1 calc PR A 5
H20F H -0.3341 -0.0751 0.0320 0.067 Uiso 0.355(9) 1 calc PR A 5
C21' C -0.251(7) -0.150(4) 0.199(3) 0.043(3) Uani 0.355(9) 1 d PD A 5
H21D H -0.3712 -0.1625 0.1772 0.065 Uiso 0.355(9) 1 calc PR A 5
H21E H -0.2279 -0.1342 0.2743 0.065 Uiso 0.355(9) 1 calc PR A 5
H21F H -0.2146 -0.2201 0.1689 0.065 Uiso 0.355(9) 1 calc PR A 5

loop_
_atom_site_aniso_label
_atom_site_aniso_U_11
_atom_site_aniso_U_22
_atom_site_aniso_U_33
_atom_site_aniso_U_23
_atom_site_aniso_U_13
_atom_site_aniso_U_12
Pt1 0.02093(6) 0.03496(7) 0.01547(5) 0.01042(5) -0.00226(4) 0.00718(5)
Cl1 0.0379(5) 0.0498(6) 0.0259(4) 0.0180(4) -0.0114(4) 0.0058(4)
O1 0.0388(15) 0.0313(14) 0.0188(12) 0.0102(10) -0.0087(10) 0.0022(12)
O2 0.0210(11) 0.0400(15) 0.0230(12) 0.0154(11) -0.0069(9) 0.0025(11)
N1 0.0371(18) 0.0369(19) 0.0293(17) 0.0165(15) -0.0171(14) -0.0062(15)
C1 0.0211(14) 0.0282(17) 0.0156(13) 0.0069(12) 0.0020(11) 0.0088(12)
C2 0.0256(16) 0.036(2) 0.0217(16) 0.0112(14) -0.0067(13) 0.0045(14)
C3 0.037(2) 0.043(2) 0.0281(19) 0.0202(18) -0.0141(16) -0.0019(18)
C4 0.0271(17) 0.041(2) 0.0216(16) 0.0175(15) -0.0053(13) -0.0015(15)
C5 0.0169(13) 0.0340(18) 0.0167(14) 0.0082(13) 0.0014(10) 0.0060(12)
P1 0.0298(4) 0.0238(4) 0.0119(4) 0.0030(3) -0.0016(3) 0.0126(3)
C6 0.058(3) 0.049(2) 0.025(3) -0.011(2) -0.0110(18) 0.040(2)
C7 0.077(8) 0.092(6) 0.047(6) 0.005(5) 0.020(5) 0.066(7)
C8 0.058(3) 0.049(2) 0.025(3) -0.011(2) -0.0110(18) 0.040(2)
C9 0.086(5) 0.035(4) 0.058(5) -0.014(4) -0.025(4) 0.035(3)
C10 0.0282(17) 0.021(2) 0.0181(15) 0.0047(14) 0.0013(12) 0.0041(16)
C11 0.031(3) 0.036(3) 0.037(4) 0.007(3) 0.015(3) 0.014(3)
C12 0.043(3) 0.038(3) 0.016(2) 0.009(2) -0.001(2) 0.005(3)
C13 0.056(7) 0.033(5) 0.031(5) 0.007(3) 0.005(4) -0.015(4)
P1' 0.0298(4) 0.0238(4) 0.0119(4) 0.0030(3) -0.0016(3) 0.0126(3)
C6' 0.058(3) 0.049(2) 0.025(3) -0.011(2) -0.0110(18) 0.040(2)
C7' 0.077(8) 0.092(6) 0.047(6) 0.005(5) 0.020(5) 0.066(7)
C8' 0.058(3) 0.049(2) 0.025(3) -0.011(2) -0.0110(18) 0.040(2)
C9' 0.086(5) 0.035(4) 0.058(5) -0.014(4) -0.025(4) 0.035(3)
C10' 0.0282(17) 0.021(2) 0.0181(15) 0.0047(14) 0.0013(12) 0.0041(16)
C11' 0.031(3) 0.036(3) 0.037(4) 0.007(3) 0.015(3) 0.014(3)
C12' 0.043(3) 0.038(3) 0.016(2) 0.009(2) -0.001(2) 0.005(3)
C13' 0.056(7) 0.033(5) 0.031(5) 0.007(3) 0.005(4) -0.015(4)
P2 0.0146(4) 0.0472(6) 0.0187(5) 0.0156(5) -0.0009(4) 0.0024(4)
C14 0.0171(18) 0.022(3) 0.033(3) 0.013(3) 0.0027(18) 0.001(3)
C15 0.035(4) 0.039(5) 0.036(4) 0.005(4) 0.011(3) 0.004(3)
C16 0.021(2) 0.046(5) 0.044(4) 0.016(4) -0.004(3) 0.010(3)
C17 0.026(3) 0.047(5) 0.052(5) 0.031(4) 0.015(3) 0.007(4)
C18 0.032(5) 0.037(2) 0.0257(19) 0.0101(17) 0.007(2) -0.016(2)
C19 0.039(6) 0.042(4) 0.065(7) 0.004(5) 0.028(5) -0.001(6)
C20 0.083(8) 0.028(5) 0.016(3) 0.002(3) 0.008(3) 0.003(4)
C21 0.038(8) 0.043(5) 0.038(5) 0.020(5) -0.002(4) -0.019(4)
P2' 0.0146(4) 0.0472(6) 0.0187(5) 0.0156(5) -0.0009(4) 0.0024(4)
C14' 0.0171(18) 0.022(3) 0.033(3) 0.013(3) 0.0027(18) 0.001(3)
C15' 0.035(4) 0.039(5) 0.036(4) 0.005(4) 0.011(3) 0.004(3)
C16' 0.021(2) 0.046(5) 0.044(4) 0.016(4) -0.004(3) 0.010(3)
C17' 0.026(3) 0.047(5) 0.052(5) 0.031(4) 0.015(3) 0.007(4)
C18' 0.032(5) 0.037(2) 0.0257(19) 0.0101(17) 0.007(2) -0.016(2)
C19' 0.039(6) 0.042(4) 0.065(7) 0.004(5) 0.028(5) -0.001(6)
C20' 0.083(8) 0.028(5) 0.016(3) 0.002(3) 0.008(3) 0.003(4)
C21' 0.038(8) 0.043(5) 0.038(5) 0.020(5) -0.002(4) -0.019(4)

loop_
_atom_type_symbol
_atom_type_description
_atom_type_scat_dispersion_real
_atom_type_scat_dispersion_imag
_atom_type_scat_source
C C 0.0033 0.0016 'International Tables Vol C Tables 4.2.6.8 and 6.1.1.4'
H H 0.0000 0.0000 'International Tables Vol C Tables 4.2.6.8 and 6.1.1.4'
N N 0.0061 0.0033 'International Tables Vol C Tables 4.2.6.8 and 6.1.1.4'
O O 0.0106 0.0060 'International Tables Vol C Tables 4.2.6.8 and 6.1.1.4'
P P 0.1023 0.0942 'International Tables Vol C Tables 4.2.6.8 and 6.1.1.4'
Cl Cl 0.1484 0.1585 'International Tables Vol C Tables 4.2.6.8 and 6.1.1.4'
Pt Pt -1.7033 8.3905 'International Tables Vol C Tables 4.2.6.8 and 6.1.1.4'

loop_
_geom_angle_atom_site_label_1
_geom_angle_atom_site_label_2
_geom_angle_atom_site_label_3
_geom_angle
N1 Pt1 P2 81.19(14)
N1 Pt1 P2' 81.2(2)
N1 Pt1 P1' 80.80(16)
P2' Pt1 P1' 161.9(2)
N1 Pt1 P1 81.00(17)
P2 Pt1 P1 161.90(18)
N1 Pt1 Cl1 179.57(11)
P2 Pt1 Cl1 99.24(10)
P2' Pt1 Cl1 99.23(17)
P1' Pt1 Cl1 98.78(13)
P1 Pt1 Cl1 98.58(14)
C1 O1 P1' 119.8(3)
C1 O1 P1 120.0(3)
C5 O2 P2 119.5(2)
C5 O2 P2' 119.4(3)
C1 N1 C5 115.1(3)
C1 N1 Pt1 122.9(3)
C5 N1 Pt1 122.0(2)
C2 C1 N1 125.7(3)
C2 C1 O1 119.5(3)
N1 C1 O1 114.8(3)
C1 C2 C3 121.6(3)
C1 C2 H2 119.2
C3 C2 H2 119.2
C2 C3 C4 110.8(3)
C2 C3 H3A 109.5
C4 C3 H3A 109.5
C2 C3 H3B 109.5
C4 C3 H3B 109.5
H3A C3 H3B 108.1
C5 C4 C3 121.3(3)
C5 C4 H4 119.3
C3 C4 H4 119.3
C4 C5 O2 119.6(3)
C4 C5 N1 125.3(3)
O2 C5 N1 115.1(3)
O1 P1 C6 104.7(6)
O1 P1 C10 102.0(5)
C6 P1 C10 111.1(5)
O1 P1 Pt1 101.3(2)
C6 P1 Pt1 115.0(8)
C10 P1 Pt1 120.0(7)
C7 C6 C9 109.5(9)
C7 C6 C8 108.4(7)
C9 C6 C8 108.7(8)
C7 C6 P1 108.5(10)
C9 C6 P1 111.5(17)
C8 C6 P1 110.1(7)
C12 C10 C13 110.5(7)
C12 C10 C11 108.3(7)
C13 C10 C11 107.6(8)
C12 C10 P1 109.8(6)
C13 C10 P1 113.8(9)
C11 C10 P1 106.6(8)
O1 P1' C10' 100.9(5)
O1 P1' C6' 99.4(5)
C10' P1' C6' 117.2(5)
O1 P1' Pt1 101.6(2)
C10' P1' Pt1 115.8(6)
C6' P1' Pt1 117.1(8)
C7' C6' C8' 110.5(7)
C7' C6' C9' 109.7(8)
C8' C6' C9' 109.8(8)
C7' C6' P1' 102.1(9)
C8' C6' P1' 109.1(7)
C9' C6' P1' 115.4(17)
C13' C10' C12' 112.8(7)
C13' C10' C11' 109.7(7)
C12' C10' C11' 109.7(7)
C13' C10' P1' 112.8(9)
C12' C10' P1' 109.4(7)
C11' C10' P1' 101.9(7)
O2 P2 C18 101.8(5)
O2 P2 C14 100.8(4)
C18 P2 C14 118.1(5)
O2 P2 Pt1 102.15(17)
C18 P2 Pt1 118.1(6)
C14 P2 Pt1 112.0(3)
C15 C14 C16 109.4(5)
C15 C14 C17 109.4(5)
C16 C14 C17 109.5(5)
C15 C14 P2 107.5(5)
C16 C14 P2 110.2(5)
C17 C14 P2 110.9(5)
C21 C18 C20 110.8(6)
C21 C18 C19 109.0(7)
C20 C18 C19 109.9(7)
C21 C18 P2 117.3(15)
C20 C18 P2 105.0(7)
C19 C18 P2 104.5(16)
O2 P2' C18' 101.8(9)
O2 P2' C14' 101.1(6)
C18' P2' C14' 108.7(11)
O2 P2' Pt1 102.0(3)
C18' P2' Pt1 116.0(11)
C14' P2' Pt1 123.3(6)
C17' C14' C16' 110.2(8)
C17' C14' C15' 109.1(8)
C16' C14' C15' 108.4(8)
C17' C14' P2' 119.7(9)
C16' C14' P2' 108.5(9)
C15' C14' P2' 100.0(9)
C21' C18' C20' 109.4(10)
C21' C18' C19' 108.9(10)
C20' C18' C19' 108.7(10)
C21' C18' P2' 107(3)
C20' C18' P2' 117.9(15)
C19' C18' P2' 105(3)

loop_
_geom_bond_atom_site_label_1
_geom_bond_atom_site_label_2
_geom_bond_distance
Pt1 N1 1.991(3)
Pt1 P2 2.274(2)
Pt1 P2' 2.275(3)
Pt1 P1' 2.276(3)
Pt1 P1 2.278(3)
Pt1 Cl1 2.3275(9)
O1 C1 1.382(4)
O1 P1' 1.634(6)
O1 P1 1.641(6)
O2 C5 1.381(4)
O2 P2 1.635(4)
O2 P2' 1.637(7)
N1 C1 1.368(5)
N1 C5 1.394(5)
C1 C2 1.325(5)
C2 C3 1.500(5)
C2 H2 0.9500
C3 C4 1.503(5)
C3 H3A 0.9900
C3 H3B 0.9900
C4 C5 1.323(5)
C4 H4 0.9500
P1 C6 1.853(6)
P1 C10 1.853(6)
C6 C7 1.534(7)
C6 C9 1.543(7)
C6 C8 1.548(7)
C7 H7A 0.9800
C7 H7B 0.9800
C7 H7C 0.9800
C8 H8A 0.9800
C8 H8B 0.9800
C8 H8C 0.9800
C9 H9A 0.9800
C9 H9B 0.9800
C9 H9C 0.9800
C10 C12 1.534(7)
C10 C13 1.535(7)
C10 C11 1.537(7)
C11 H11A 0.9800
C11 H11B 0.9800
C11 H11C 0.9800
C12 H12A 0.9800
C12 H12B 0.9800
C12 H12C 0.9800
C13 H13A 0.9800
C13 H13B 0.9800
C13 H13C 0.9800
P1' C10' 1.842(6)
P1' C6' 1.842(6)
C6' C7' 1.532(7)
C6' C8' 1.536(7)
C6' C9' 1.543(7)
C7' H7D 0.9800
C7' H7E 0.9800
C7' H7F 0.9800
C8' H8D 0.9800
C8' H8E 0.9800
C8' H8F 0.9800
C9' H9D 0.9800
C9' H9E 0.9800
C9' H9F 0.9800
C10' C13' 1.523(7)
C10' C12' 1.524(7)
C10' C11' 1.528(7)
C11' H11D 0.9800
C11' H11E 0.9800
C11' H11F 0.9800
C12' H12D 0.9800
C12' H12E 0.9800
C12' H12F 0.9800
C13' H13D 0.9800
C13' H13E 0.9800
C13' H13F 0.9800
P2 C18 1.851(6)
P2 C14 1.859(6)
C14 C15 1.528(6)
C14 C16 1.532(6)
C14 C17 1.534(6)
C15 H15A 0.9800
C15 H15B 0.9800
C15 H15C 0.9800
C16 H16A 0.9800
C16 H16B 0.9800
C16 H16C 0.9800
C17 H17A 0.9800
C17 H17B 0.9800
C17 H17C 0.9800
C18 C21 1.527(6)
C18 C20 1.530(6)
C18 C19 1.539(7)
C19 H19A 0.9800
C19 H19B 0.9800
C19 H19C 0.9800
C20 H20A 0.9800
C20 H20B 0.9800
C20 H20C 0.9800
C21 H21A 0.9800
C21 H21B 0.9800
C21 H21C 0.9800
P2' C18' 1.855(8)
P2' C14' 1.860(7)
C14' C17' 1.532(7)
C14' C16' 1.534(7)
C14' C15' 1.535(7)
C15' H15D 0.9800
C15' H15E 0.9800
C15' H15F 0.9800
C16' H16D 0.9800
C16' H16E 0.9800
C16' H16F 0.9800
C17' H17D 0.9800
C17' H17E 0.9800
C17' H17F 0.9800
C18' C21' 1.533(7)
C18' C20' 1.534(7)
C18' C19' 1.538(7)
C19' H19D 0.9800
C19' H19E 0.9800
C19' H19F 0.9800
C20' H20D 0.9800
C20' H20E 0.9800
C20' H20F 0.9800
C21' H21D 0.9800
C21' H21E 0.9800
C21' H21F 0.9800

loop_
_geom_torsion_atom_site_label_1
_geom_torsion_atom_site_label_2
_geom_torsion_atom_site_label_3
_geom_torsion_atom_site_label_4
_geom_torsion
P2 Pt1 N1 C1 -177.9(4)
P2' Pt1 N1 C1 -179.7(5)
P1' Pt1 N1 C1 -1.5(5)
P1 Pt1 N1 C1 -1.1(5)
Cl1 Pt1 N1 C1 7(20)
P2 Pt1 N1 C5 0.3(4)
P2' Pt1 N1 C5 -1.5(5)
P1' Pt1 N1 C5 176.7(5)
P1 Pt1 N1 C5 177.1(5)
Cl1 Pt1 N1 C5 -174(100)
C5 N1 C1 C2 2.3(6)
Pt1 N1 C1 C2 -179.3(3)
C5 N1 C1 O1 -178.3(3)
Pt1 N1 C1 O1 0.0(5)
P1' O1 C1 C2 -178.3(6)
P1 O1 C1 C2 -178.9(7)
P1' O1 C1 N1 2.3(7)
P1 O1 C1 N1 1.7(7)
N1 C1 C2 C3 0.8(7)
O1 C1 C2 C3 -178.5(4)
C1 C2 C3 C4 -3.7(6)
C2 C3 C4 C5 3.7(6)
C3 C4 C5 O2 179.8(4)
C3 C4 C5 N1 -0.9(7)
P2 O2 C5 C4 -178.8(5)
P2' O2 C5 C4 -176.0(7)
P2 O2 C5 N1 1.8(6)
P2' O2 C5 N1 4.6(7)
C1 N1 C5 C4 -2.3(6)
Pt1 N1 C5 C4 179.3(3)
C1 N1 C5 O2 177.1(3)
Pt1 N1 C5 O2 -1.2(5)
C1 O1 P1 C6 117.6(5)
C1 O1 P1 C10 -126.6(4)
C1 O1 P1 Pt1 -2.3(8)
N1 Pt1 P1 O1 1.6(6)
P2 Pt1 P1 O1 11.9(18)
Cl1 Pt1 P1 O1 -178.3(5)
N1 Pt1 P1 C6 -110.6(5)
P2 Pt1 P1 C6 -100.3(12)
Cl1 Pt1 P1 C6 69.5(5)
N1 Pt1 P1 C10 112.7(5)
P2 Pt1 P1 C10 123.0(11)
Cl1 Pt1 P1 C10 -67.2(5)
O1 P1 C6 C7 -73.4(10)
C10 P1 C6 C7 177.2(8)
Pt1 P1 C6 C7 36.8(9)
O1 P1 C6 C9 47.3(10)
C10 P1 C6 C9 -62.0(10)
Pt1 P1 C6 C9 157.5(9)
O1 P1 C6 C8 168.1(7)
C10 P1 C6 C8 58.8(9)
Pt1 P1 C6 C8 -81.7(10)
O1 P1 C10 C12 -158.7(6)
C6 P1 C10 C12 -47.7(8)
Pt1 P1 C10 C12 90.5(7)
O1 P1 C10 C13 -34.3(8)
C6 P1 C10 C13 76.7(8)
Pt1 P1 C10 C13 -145.1(6)
O1 P1 C10 C11 84.2(7)
C6 P1 C10 C11 -164.8(6)
Pt1 P1 C10 C11 -26.6(7)
C1 O1 P1' C10' -122.5(4)
C1 O1 P1' C6' 117.3(5)
C1 O1 P1' Pt1 -3.1(8)
N1 Pt1 P1' O1 2.1(5)
P2' Pt1 P1' O1 8(2)
Cl1 Pt1 P1' O1 -177.8(5)
N1 Pt1 P1' C10' 110.4(4)
P2' Pt1 P1' C10' 116.1(15)
Cl1 Pt1 P1' C10' -69.5(4)
N1 Pt1 P1' C6' -104.8(5)
P2' Pt1 P1' C6' -99.1(16)
Cl1 Pt1 P1' C6' 75.2(5)
O1 P1' C6' C7' -54.9(8)
C10' P1' C6' C7' -162.3(7)
Pt1 P1' C6' C7' 53.4(8)
O1 P1' C6' C8' -171.8(7)
C10' P1' C6' C8' 80.8(9)
Pt1 P1' C6' C8' -63.5(9)
O1 P1' C6' C9' 64.0(9)
C10' P1' C6' C9' -43.5(9)
Pt1 P1' C6' C9' 172.3(8)
O1 P1' C10' C13' -62.8(7)
C6' P1' C10' C13' 43.8(8)
Pt1 P1' C10' C13' -171.5(6)
O1 P1' C10' C12' 170.8(5)
C6' P1' C10' C12' -82.7(7)
Pt1 P1' C10' C12' 62.1(7)
O1 P1' C10' C11' 54.7(7)
C6' P1' C10' C11' 161.3(6)
Pt1 P1' C10' C11' -54.0(6)
C5 O2 P2 C18 121.1(6)
C5 O2 P2 C14 -116.9(3)
C5 O2 P2 Pt1 -1.4(5)
N1 Pt1 P2 O2 0.5(3)
P1 Pt1 P2 O2 -9.8(15)
Cl1 Pt1 P2 O2 -179.5(3)
N1 Pt1 P2 C18 -110.1(6)
P1 Pt1 P2 C18 -120.3(14)
Cl1 Pt1 P2 C18 69.9(5)
N1 Pt1 P2 C14 107.6(3)
P1 Pt1 P2 C14 97.4(13)
Cl1 Pt1 P2 C14 -72.4(3)
O2 P2 C14 C15 77.3(4)
C18 P2 C14 C15 -172.9(6)
Pt1 P2 C14 C15 -30.7(5)
O2 P2 C14 C16 -163.6(4)
C18 P2 C14 C16 -53.8(7)
Pt1 P2 C14 C16 88.5(4)
O2 P2 C14 C17 -42.2(5)
C18 P2 C14 C17 67.6(7)
Pt1 P2 C14 C17 -150.1(4)
O2 P2 C18 C21 63.9(11)
C14 P2 C18 C21 -45.4(12)
Pt1 P2 C18 C21 174.7(10)
O2 P2 C18 C20 -172.6(8)
C14 P2 C18 C20 78.2(9)
Pt1 P2 C18 C20 -61.8(9)
O2 P2 C18 C19 -56.9(10)
C14 P2 C18 C19 -166.1(10)
Pt1 P2 C18 C19 53.9(10)
C5 O2 P2' C18' 115.1(11)
C5 O2 P2' C14' -132.9(5)
C5 O2 P2' Pt1 -5.1(8)
N1 Pt1 P2' O2 3.1(6)
P1' Pt1 P2' O2 -3(2)
Cl1 Pt1 P2' O2 -176.9(6)
N1 Pt1 P2' C18' -106.6(10)
P1' Pt1 P2' C18' -112.4(19)
Cl1 Pt1 P2' C18' 73.3(10)
N1 Pt1 P2' C14' 115.1(7)
P1' Pt1 P2' C14' 109.4(15)
Cl1 Pt1 P2' C14' -64.9(6)
O2 P2' C14' C17' -39.3(10)
C18' P2' C14' C17' 67.4(13)
Pt1 P2' C14' C17' -151.7(8)
O2 P2' C14' C16' -167.0(7)
C18' P2' C14' C16' -60.3(11)
Pt1 P2' C14' C16' 80.6(8)
O2 P2' C14' C15' 79.6(8)
C18' P2' C14' C15' -173.7(11)
Pt1 P2' C14' C15' -32.9(9)
O2 P2' C18' C21' 64.0(19)
C14' P2' C18' C21' -42(2)
Pt1 P2' C18' C21' 173.8(18)
O2 P2' C18' C20' -172.6(18)
C14' P2' C18' C20' 81(2)
Pt1 P2' C18' C20' -63(2)
O2 P2' C18' C19' -51.4(18)
C14' P2' C18' C19' -157.6(18)
Pt1 P2' C18' C19' 58.4(19)
